data_7713916
loop_
_publ_author_name
'Arruri, Sathyanarayana'
'R\'everet, Fran\,cois'
'Jouffret, Laurent'
'Boyer, Damien'
'Chadeyron, Genevieve'
'Cisnetti, Federico'

_publ_section_title
;
 Polymeric copper(I)--NHC complexes with bulky bidentate (N^C) ligands:
 synthesis and solid-state luminescence
;
_journal_name_full 'Dalton Transactions'
_journal_paper_doi 10.1039/D3DT01669B
_journal_year 2023
_chemical_formula_sum 'C21 H25 Cl Cu N3 O'
_chemical_formula_weight 434.43
_space_group_crystal_system monoclinic
_space_group_IT_number 14
_space_group_name_Hall '-P 2yn'
_space_group_name_H-M_alt 'P 1 21/n 1'
_atom_sites_solution_hydrogens geom
_audit_creation_method SHELXL-2018/3
_audit_update_record
;
2023-08-29 deposited with the CCDC.	2023-09-07 downloaded from the CCDC.
;
_cell_angle_alpha 90
_cell_angle_beta 90.387(4)
_cell_angle_gamma 90
_cell_formula_units_Z 4
_cell_length_a 14.3299(15)
_cell_length_b 9.6126(10)
_cell_length_c 14.9035(16)
_cell_measurement_reflns_used 12734
_cell_measurement_temperature 100.(2)
_cell_measurement_theta_max 30.8430
_cell_measurement_theta_min 1.3823
_cell_volume 2052.9(4)
_computing_cell_refinement 'APEX3 v2019.11-0 (Bruker AXS)'
_computing_data_collection APEX2
_computing_data_reduction 'SAINT V8.40B (Bruker Nano, Inc., 2019)'
_computing_molecular_graphics 'shelXle (C.B. Huebschle, rev 994)'
_computing_structure_refinement 'SHELXL-2018/3 (Sheldrick, 2018)'
_computing_structure_solution 'SHELXT 2018/2 (Sheldrick, 2018)'
_diffrn_ambient_temperature 100(2)
_diffrn_detector_area_resol_mean 8.3333
_diffrn_measured_fraction_theta_full 1.000
_diffrn_measured_fraction_theta_max 1.000
_diffrn_measurement_device_type 'Bruker APEX-II CCD'
_diffrn_measurement_method '\f and \w scans'
_diffrn_radiation_type MoK\a
_diffrn_radiation_wavelength 0.71073
_diffrn_reflns_av_R_equivalents 0.0900
_diffrn_reflns_av_unetI/netI 0.0298
_diffrn_reflns_Laue_measured_fraction_full 1.000
_diffrn_reflns_Laue_measured_fraction_max 1.000
_diffrn_reflns_limit_h_max 20
_diffrn_reflns_limit_h_min -20
_diffrn_reflns_limit_k_max 13
_diffrn_reflns_limit_k_min -13
_diffrn_reflns_limit_l_max 21
_diffrn_reflns_limit_l_min -21
_diffrn_reflns_number 168008
_diffrn_reflns_point_group_measured_fraction_full 1.000
_diffrn_reflns_point_group_measured_fraction_max 1.000
_diffrn_reflns_theta_full 25.242
_diffrn_reflns_theta_max 30.507
_diffrn_reflns_theta_min 1.965
_diffrn_source molybdene
_exptl_absorpt_coefficient_mu 1.209
_exptl_absorpt_correction_T_max 0.88
_exptl_absorpt_correction_T_min 0.61
_exptl_absorpt_correction_type 'Numerical Mu From Formula'
_exptl_absorpt_process_details
;
SADABS-2016/2 - Bruker AXS area detector scaling and absorption correction
;
_exptl_crystal_colour colorless
_exptl_crystal_density_diffrn 1.406
_exptl_crystal_density_method 'not measured'
_exptl_crystal_description rod
_exptl_crystal_F_000 904
_exptl_crystal_size_max 0.504
_exptl_crystal_size_mid 0.239
_exptl_crystal_size_min 0.110
_refine_diff_density_max 0.508
_refine_diff_density_min -0.469
_refine_diff_density_rms 0.075
_refine_ls_extinction_method none
_refine_ls_goodness_of_fit_ref 1.030
_refine_ls_hydrogen_treatment constr
_refine_ls_matrix_type full
_refine_ls_number_parameters 250
_refine_ls_number_reflns 6281
_refine_ls_number_restraints 0
_refine_ls_restrained_S_all 1.030
_refine_ls_R_factor_all 0.0449
_refine_ls_R_factor_gt 0.0311
_refine_ls_shift/su_max 0.001
_refine_ls_shift/su_mean 0.000
_refine_ls_structure_factor_coef Fsqd
_refine_ls_weighting_details 'w=1/[\s^2^(Fo^2^)+(0.0286P)^2^+2.2658P] where P=(Fo^2^+2Fc^2^)/3'
_refine_ls_weighting_scheme calc
_refine_ls_wR_factor_gt 0.0722
_refine_ls_wR_factor_ref 0.0794
_reflns_Friedel_coverage 0.000
_reflns_number_gt 5179
_reflns_number_total 6281
_reflns_threshold_expression 'I > 2\s(I)'
_cod_data_source_file d3dt01669b2.cif
_cod_data_source_block P21n_CXautre_a
_cod_original_sg_symbol_H-M 'P 21/n'
_cod_database_code 7713916
_shelx_shelxl_version_number 2018/3
_shelx_space_group_comment
;
The symmetry employed for this shelxl refinement is uniquely defined
by the following loop, which should always be used as a source of
symmetry information in preference to the above space-group names.
They are only intended as comments.
;
_shelx_estimated_absorpt_t_min 0.581
_shelx_estimated_absorpt_t_max 0.878

loop_
_space_group_symop_operation_xyz
'x, y, z'
'-x+1/2, y+1/2, -z+1/2'
'-x, -y, -z'
'x-1/2, -y-1/2, z-1/2'

loop_
_atom_site_label
_atom_site_type_symbol
_atom_site_fract_x
_atom_site_fract_y
_atom_site_fract_z
_atom_site_U_iso_or_equiv
_atom_site_adp_type
_atom_site_occupancy
_atom_site_site_symmetry_order
_atom_site_calc_flag
_atom_site_refinement_flags_posn
_atom_site_refinement_flags_adp
_atom_site_refinement_flags_occupancy
_atom_site_disorder_assembly
_atom_site_disorder_group
Cu Cu 0.36603(2) 0.45164(2) 0.32536(2) 0.01109(5) Uani 1 1 d . . . . .
Cl Cl 0.33932(3) 0.51458(5) 0.46555(3) 0.02172(9) Uani 1 1 d . . . . .
O1 O -0.08223(8) 0.38977(12) 0.15925(8) 0.0173(2) Uani 1 1 d . . . . .
N1 N 0.27421(8) 0.61628(13) 0.18210(9) 0.0109(2) Uani 1 1 d . . . . .
N2 N 0.39662(9) 0.51384(14) 0.13425(9) 0.0126(2) Uani 1 1 d . . . . .
N3 N 0.06715(9) 0.75909(13) 0.16249(9) 0.0111(2) Uani 1 1 d . . . . .
C1 C 0.34272(10) 0.52739(15) 0.20896(10) 0.0108(3) Uani 1 1 d . . . . .
C2 C 0.28584(11) 0.65925(17) 0.09398(11) 0.0150(3) Uani 1 1 d . . . . .
H2 H 0.247233 0.722136 0.061476 0.018 Uiso 1 1 calc R U . . .
C3 C 0.36294(11) 0.59395(18) 0.06352(11) 0.0165(3) Uani 1 1 d . . . . .
H3 H 0.388953 0.601370 0.005258 0.020 Uiso 1 1 calc R U . . .
C4 C 0.19865(10) 0.66071(16) 0.24129(10) 0.0117(3) Uani 1 1 d . . . . .
H4A H 0.207676 0.759881 0.257039 0.014 Uiso 1 1 calc R U . . .
H4B H 0.201563 0.605967 0.297508 0.014 Uiso 1 1 calc R U . . .
C5 C 0.10343(10) 0.64249(16) 0.19859(10) 0.0109(3) Uani 1 1 d . . . . .
C6 C 0.05727(11) 0.51469(16) 0.19736(11) 0.0134(3) Uani 1 1 d . . . . .
C7 C -0.03130(11) 0.51115(17) 0.15742(11) 0.0128(3) Uani 1 1 d . . . . .
C8 C -0.07048(11) 0.63052(17) 0.12030(11) 0.0151(3) Uani 1 1 d . . . . .
C9 C -0.01788(11) 0.75161(17) 0.12398(11) 0.0145(3) Uani 1 1 d . . . . .
H9 H -0.043271 0.833606 0.097921 0.017 Uiso 1 1 calc R U . . .
C10 C 0.09863(13) 0.38519(18) 0.23810(14) 0.0242(4) Uani 1 1 d . . . . .
H10A H 0.050496 0.335471 0.271755 0.036 Uiso 1 1 calc R U . . .
H10B H 0.149892 0.410746 0.278712 0.036 Uiso 1 1 calc R U . . .
H10C H 0.122424 0.325016 0.190356 0.036 Uiso 1 1 calc R U . . .
C11 C -0.16599(12) 0.6308(2) 0.07800(14) 0.0259(4) Uani 1 1 d . . . . .
H11A H -0.183542 0.726266 0.062255 0.039 Uiso 1 1 calc R U . . .
H11B H -0.211264 0.592835 0.120499 0.039 Uiso 1 1 calc R U . . .
H11C H -0.165451 0.573328 0.023679 0.039 Uiso 1 1 calc R U . . .
C12 C -0.06891(14) 0.3046(2) 0.08066(13) 0.0253(4) Uani 1 1 d . . . . .
H12A H -0.111788 0.225289 0.082422 0.038 Uiso 1 1 calc R U . . .
H12B H -0.004423 0.270769 0.079463 0.038 Uiso 1 1 calc R U . . .
H12C H -0.081450 0.360040 0.026712 0.038 Uiso 1 1 calc R U . . .
C13 C 0.47106(10) 0.41300(17) 0.12997(10) 0.0131(3) Uani 1 1 d . . . . .
C14 C 0.45383(11) 0.28640(18) 0.08731(11) 0.0154(3) Uani 1 1 d . . . . .
C15 C 0.52229(12) 0.18402(19) 0.09316(12) 0.0194(3) Uani 1 1 d . . . . .
H15 H 0.511352 0.096557 0.065336 0.023 Uiso 1 1 calc R U . . .
C16 C 0.60621(12) 0.2058(2) 0.13846(11) 0.0220(4) Uani 1 1 d . . . . .
C17 C 0.62211(12) 0.3353(2) 0.17673(12) 0.0225(4) Uani 1 1 d . . . . .
H17 H 0.680195 0.352513 0.205750 0.027 Uiso 1 1 calc R U . . .
C18 C 0.55542(11) 0.44108(19) 0.17393(11) 0.0178(3) Uani 1 1 d . . . . .
C19 C 0.57280(13) 0.5779(2) 0.21949(15) 0.0285(4) Uani 1 1 d . . . . .
H19A H 0.552373 0.653818 0.180078 0.043 Uiso 1 1 calc R U . . .
H19B H 0.639613 0.587834 0.232445 0.043 Uiso 1 1 calc R U . . .
H19C H 0.537784 0.581535 0.275692 0.043 Uiso 1 1 calc R U . . .
C20 C 0.36410(12) 0.2597(2) 0.03708(12) 0.0219(3) Uani 1 1 d . . . . .
H20A H 0.311544 0.295398 0.071967 0.033 Uiso 1 1 calc R U . . .
H20B H 0.356390 0.159461 0.027718 0.033 Uiso 1 1 calc R U . . .
H20C H 0.365953 0.306962 -0.021157 0.033 Uiso 1 1 calc R U . . .
C21 C 0.67719(16) 0.0905(3) 0.14641(14) 0.0349(5) Uani 1 1 d . . . . .
H21A H 0.647280 0.007158 0.170924 0.052 Uiso 1 1 calc R U . . .
H21B H 0.727967 0.119875 0.186488 0.052 Uiso 1 1 calc R U . . .
H21C H 0.702423 0.069425 0.086982 0.052 Uiso 1 1 calc R U . . .

loop_
_atom_site_aniso_label
_atom_site_aniso_U_11
_atom_site_aniso_U_22
_atom_site_aniso_U_33
_atom_site_aniso_U_23
_atom_site_aniso_U_13
_atom_site_aniso_U_12
Cu 0.01025(9) 0.01082(9) 0.01219(9) 0.00110(7) -0.00157(6) -0.00007(7)
Cl 0.0293(2) 0.0205(2) 0.01543(18) -0.00384(15) 0.00209(15) 0.00587(16)
O1 0.0177(5) 0.0135(6) 0.0208(6) -0.0002(5) 0.0000(4) -0.0078(4)
N1 0.0087(5) 0.0108(6) 0.0132(6) 0.0017(5) 0.0000(4) 0.0006(4)
N2 0.0103(6) 0.0143(6) 0.0132(6) 0.0017(5) 0.0008(5) 0.0021(5)
N3 0.0113(6) 0.0101(6) 0.0118(6) 0.0000(5) -0.0010(4) -0.0002(4)
C1 0.0091(6) 0.0095(7) 0.0137(7) 0.0001(5) -0.0004(5) 0.0001(5)
C2 0.0134(7) 0.0163(7) 0.0152(7) 0.0053(6) -0.0012(5) 0.0013(6)
C3 0.0142(7) 0.0203(8) 0.0149(7) 0.0050(6) 0.0012(6) 0.0016(6)
C4 0.0094(6) 0.0110(7) 0.0145(7) -0.0012(5) -0.0004(5) 0.0019(5)
C5 0.0096(6) 0.0110(7) 0.0123(7) -0.0009(5) 0.0012(5) 0.0009(5)
C6 0.0116(6) 0.0112(7) 0.0175(7) 0.0011(5) 0.0006(5) 0.0003(5)
C7 0.0124(6) 0.0125(7) 0.0136(7) -0.0007(5) 0.0007(5) -0.0041(5)
C8 0.0131(7) 0.0160(7) 0.0163(7) 0.0005(6) -0.0033(5) -0.0019(6)
C9 0.0137(7) 0.0134(7) 0.0163(7) 0.0022(6) -0.0037(5) -0.0002(6)
C10 0.0198(8) 0.0124(8) 0.0401(11) 0.0065(7) -0.0079(7) -0.0015(6)
C11 0.0179(8) 0.0226(9) 0.0369(11) 0.0066(8) -0.0144(7) -0.0055(7)
C12 0.0342(10) 0.0166(8) 0.0250(9) -0.0035(7) -0.0050(7) -0.0068(7)
C13 0.0098(6) 0.0175(7) 0.0120(7) 0.0015(6) 0.0014(5) 0.0042(5)
C14 0.0147(7) 0.0185(8) 0.0131(7) 0.0020(6) 0.0023(5) 0.0007(6)
C15 0.0237(8) 0.0179(8) 0.0166(8) 0.0008(6) 0.0056(6) 0.0047(6)
C16 0.0211(8) 0.0314(10) 0.0136(8) 0.0044(7) 0.0044(6) 0.0140(7)
C17 0.0137(7) 0.0386(11) 0.0151(8) -0.0012(7) -0.0017(6) 0.0088(7)
C18 0.0115(7) 0.0260(9) 0.0159(7) -0.0024(6) 0.0005(5) 0.0020(6)
C19 0.0149(8) 0.0358(11) 0.0347(11) -0.0142(9) -0.0035(7) -0.0015(7)
C20 0.0186(8) 0.0250(9) 0.0219(8) -0.0024(7) -0.0025(6) -0.0037(7)
C21 0.0351(11) 0.0437(12) 0.0258(10) 0.0027(9) 0.0033(8) 0.0271(10)

loop_
_atom_type_symbol
_atom_type_description
_atom_type_scat_dispersion_real
_atom_type_scat_dispersion_imag
_atom_type_scat_source
C C 0.0033 0.0016 'International Tables Vol C Tables 4.2.6.8 and 6.1.1.4'
H H 0.0000 0.0000 'International Tables Vol C Tables 4.2.6.8 and 6.1.1.4'
Cl Cl 0.1484 0.1585 'International Tables Vol C Tables 4.2.6.8 and 6.1.1.4'
Cu Cu 0.3201 1.2651 'International Tables Vol C Tables 4.2.6.8 and 6.1.1.4'
N N 0.0061 0.0033 'International Tables Vol C Tables 4.2.6.8 and 6.1.1.4'
O O 0.0106 0.0060 'International Tables Vol C Tables 4.2.6.8 and 6.1.1.4'

loop_
_geom_angle_atom_site_label_1
_geom_angle_atom_site_label_2
_geom_angle_atom_site_label_3
_geom_angle
_geom_angle_site_symmetry_1
_geom_angle_site_symmetry_3
_geom_angle_publ_flag
C1 Cu N3 119.58(6) . 2_545 ?
C1 Cu Cl 136.39(5) . . ?
N3 Cu Cl 104.03(4) 2_545 . ?
C7 O1 C12 113.06(13) . . ?
C1 N1 C2 112.00(13) . . ?
C1 N1 C4 122.75(13) . . ?
C2 N1 C4 125.25(13) . . ?
C1 N2 C3 111.73(13) . . ?
C1 N2 C13 121.50(13) . . ?
C3 N2 C13 126.29(13) . . ?
C9 N3 C5 118.19(13) . . ?
C9 N3 Cu 119.81(10) . 2 ?
C5 N3 Cu 121.79(10) . 2 ?
N1 C1 N2 103.36(13) . . ?
N1 C1 Cu 128.97(11) . . ?
N2 C1 Cu 127.46(11) . . ?
C3 C2 N1 106.45(14) . . ?
C2 C3 N2 106.45(14) . . ?
N1 C4 C5 112.41(12) . . ?
N3 C5 C6 123.09(14) . . ?
N3 C5 C4 114.64(13) . . ?
C6 C5 C4 122.27(14) . . ?
C5 C6 C7 117.11(14) . . ?
C5 C6 C10 122.53(14) . . ?
C7 C6 C10 120.35(14) . . ?
O1 C7 C8 119.64(14) . . ?
O1 C7 C6 119.47(14) . . ?
C8 C7 C6 120.80(14) . . ?
C9 C8 C7 117.31(14) . . ?
C9 C8 C11 120.54(15) . . ?
C7 C8 C11 122.15(15) . . ?
N3 C9 C8 123.49(15) . . ?
C14 C13 C18 122.16(15) . . ?
C14 C13 N2 118.53(14) . . ?
C18 C13 N2 119.14(15) . . ?
C15 C14 C13 117.78(15) . . ?
C15 C14 C20 120.66(16) . . ?
C13 C14 C20 121.56(15) . . ?
C16 C15 C14 122.06(17) . . ?
C17 C16 C15 118.24(16) . . ?
C17 C16 C21 121.22(18) . . ?
C15 C16 C21 120.53(19) . . ?
C16 C17 C18 122.07(16) . . ?
C17 C18 C13 117.60(16) . . ?
C17 C18 C19 120.90(16) . . ?
C13 C18 C19 121.47(15) . . ?

loop_
_geom_bond_atom_site_label_1
_geom_bond_atom_site_label_2
_geom_bond_distance
_geom_bond_site_symmetry_2
_geom_bond_publ_flag
Cu C1 1.9087(15) . ?
Cu N3 2.0913(13) 2_545 ?
Cu Cl 2.2111(5) . ?
O1 C7 1.3766(18) . ?
O1 C12 1.442(2) . ?
N1 C1 1.3598(19) . ?
N1 C2 1.388(2) . ?
N1 C4 1.4649(19) . ?
N2 C1 1.366(2) . ?
N2 C3 1.389(2) . ?
N2 C13 1.4430(19) . ?
N3 C9 1.3453(19) . ?
N3 C5 1.3462(19) . ?
C2 C3 1.352(2) . ?
C4 C5 1.512(2) . ?
C5 C6 1.395(2) . ?
C6 C7 1.399(2) . ?
C6 C10 1.505(2) . ?
C7 C8 1.391(2) . ?
C8 C9 1.388(2) . ?
C8 C11 1.503(2) . ?
C13 C14 1.394(2) . ?
C13 C18 1.397(2) . ?
C14 C15 1.392(2) . ?
C14 C20 1.506(2) . ?
C15 C16 1.391(3) . ?
C16 C17 1.388(3) . ?
C16 C21 1.508(3) . ?
C17 C18 1.396(2) . ?
C18 C19 1.500(3) . ?
